data_7000864
loop_
_publ_author_name
'Reed, Julie E.'
'White, Andrew J. P.'
'Neidle, Stephen'
'Vilar, Ram\'on'

_publ_section_title
;
 Effect of metal coordination on the interaction of substituted
 phenanthroline and pyridine ligands with quadruplex DNA
;
_journal_issue 14
_journal_name_full 'Dalton Transactions'
_journal_page_first 2558
_journal_page_last 2568
_journal_paper_doi 10.1039/b820086f
_journal_year 2009
_chemical_formula_moiety 'C34 H22 N10 O4 Pd2'
_chemical_formula_sum 'C34 H22 N10 O4 Pd2'
_chemical_formula_weight 847.42
_chemical_name_systematic
;
?
;
_space_group_IT_number 15
_symmetry_cell_setting monoclinic
_symmetry_space_group_name_Hall '-I 2ya'
_symmetry_space_group_name_H-M 'I 1 2/a 1'
_atom_sites_solution_hydrogens geom
_atom_sites_solution_primary direct
_atom_sites_solution_secondary difmap
_audit_creation_method SHELXL-97
_cell_angle_alpha 90.00
_cell_angle_beta 95.9360(10)
_cell_angle_gamma 90.00
_cell_formula_units_Z 4
_cell_length_a 18.1469(4)
_cell_length_b 8.8803(2)
_cell_length_c 19.3940(6)
_cell_measurement_reflns_used 14037
_cell_measurement_temperature 120(2)
_cell_measurement_theta_max 27.48
_cell_measurement_theta_min 2.91
_cell_volume 3108.58(14)
_computing_structure_refinement 'SHELXL-97 (Sheldrick, 1997)'
_computing_structure_solution 'SHELXS-97 (Sheldrick, 1990)'
_diffrn_ambient_temperature 120(2)
_diffrn_measured_fraction_theta_full 0.995
_diffrn_measured_fraction_theta_max 0.995
_diffrn_radiation_type MoK\a
_diffrn_radiation_wavelength 0.71073
_diffrn_reflns_av_R_equivalents 0.0436
_diffrn_reflns_av_sigmaI/netI 0.0285
_diffrn_reflns_limit_h_max 23
_diffrn_reflns_limit_h_min -23
_diffrn_reflns_limit_k_max 11
_diffrn_reflns_limit_k_min -10
_diffrn_reflns_limit_l_max 25
_diffrn_reflns_limit_l_min -25
_diffrn_reflns_number 20913
_diffrn_reflns_theta_full 27.50
_diffrn_reflns_theta_max 27.50
_diffrn_reflns_theta_min 2.93
_exptl_absorpt_coefficient_mu 1.216
_exptl_absorpt_correction_T_max 0.84258
_exptl_absorpt_correction_T_min 0.78778
_exptl_absorpt_correction_type multi-scan
_exptl_absorpt_process_details sortav
_exptl_crystal_colour Yellow
_exptl_crystal_density_diffrn 1.811
_exptl_crystal_density_method 'not measured'
_exptl_crystal_description prisms
_exptl_crystal_F_000 1680
_exptl_crystal_size_max 0.30
_exptl_crystal_size_mid 0.20
_exptl_crystal_size_min 0.20
_refine_diff_density_max 0.745
_refine_diff_density_min -0.950
_refine_diff_density_rms 0.085
_refine_ls_extinction_coef 0.00048(8)
_refine_ls_extinction_expression Fc^*^=kFc[1+0.001xFc^2^\l^3^/sin(2\q)]^-1/4^
_refine_ls_extinction_method SHELXL
_refine_ls_goodness_of_fit_ref 1.071
_refine_ls_hydrogen_treatment constr
_refine_ls_matrix_type full
_refine_ls_number_parameters 227
_refine_ls_number_reflns 3558
_refine_ls_number_restraints 0
_refine_ls_restrained_S_all 1.071
_refine_ls_R_factor_all 0.0325
_refine_ls_R_factor_gt 0.0263
_refine_ls_shift/su_max 0.000
_refine_ls_shift/su_mean 0.000
_refine_ls_structure_factor_coef Fsqd
_refine_ls_weighting_details 'calc w=1/[\s^2^(Fo^2^)+(0.0281P)^2^+5.2874P] where P=(Fo^2^+2Fc^2^)/3'
_refine_ls_weighting_scheme calc
_refine_ls_wR_factor_gt 0.0611
_refine_ls_wR_factor_ref 0.0628
_reflns_number_gt 3137
_reflns_number_total 3558
_reflns_threshold_expression >2sigma(I)
_cod_data_source_file b820086f.txt
_cod_data_source_block Compound_6
_cod_depositor_comments
;
The following automatic conversions were performed:
'_symmetry_cell_setting' value 'Monoclinic' changed to 'monoclinic'
according to '/home/saulius/struct/CIF-dictionaries/cif_core.dic'
dictionary named 'cif_core.dic' version 2.4.1 from 2010-06-29.

Automatic conversion script
Id: cif_fix_enum 1527 2010-12-29 10:47:43Z saulius 
;
_cod_original_sg_symbol_H-M I2/a
_cod_database_code 7000864

loop_
_symmetry_equiv_pos_as_xyz
'x, y, z'
'-x+1/2, y, -z'
'x+1/2, y+1/2, z+1/2'
'-x+1, y+1/2, -z+1/2'
'-x, -y, -z'
'x-1/2, -y, z'
'-x+1/2, -y+1/2, -z+1/2'
'x, -y+1/2, z+1/2'

loop_
_atom_site_label
_atom_site_type_symbol
_atom_site_fract_x
_atom_site_fract_y
_atom_site_fract_z
_atom_site_U_iso_or_equiv
_atom_site_adp_type
_atom_site_occupancy
_atom_site_symmetry_multiplicity
_atom_site_calc_flag
_atom_site_refinement_flags
_atom_site_disorder_assembly
_atom_site_disorder_group
Pd Pd 0.156824(9) 0.023079(19) 0.007572(8) 0.01557(8) Uani 1 1 d . . .
N1 N 0.13820(10) -0.1455(2) 0.06606(9) 0.0185(4) Uani 1 1 d . . .
C2 C 0.17561(13) -0.1532(3) 0.12925(12) 0.0214(5) Uani 1 1 d . . .
C3 C 0.16474(14) -0.2752(3) 0.17117(13) 0.0271(5) Uani 1 1 d . . .
H3A H 0.1906 -0.2828 0.2162 0.033 Uiso 1 1 calc R . .
C4 C 0.11531(15) -0.3862(3) 0.14618(15) 0.0321(6) Uani 1 1 d . . .
H4A H 0.1086 -0.4725 0.1737 0.039 Uiso 1 1 calc R . .
C5 C 0.07578(14) -0.3728(3) 0.08177(14) 0.0286(6) Uani 1 1 d . . .
H5A H 0.0408 -0.4474 0.0652 0.034 Uiso 1 1 calc R . .
C6 C 0.08835(13) -0.2481(3) 0.04189(12) 0.0219(5) Uani 1 1 d . . .
C7 C 0.22474(13) -0.0194(3) 0.14781(12) 0.0206(5) Uani 1 1 d . . .
O7 O 0.25475(10) -0.0027(2) 0.20677(9) 0.0269(4) Uani 1 1 d . . .
N8 N 0.22872(10) 0.0712(2) 0.09197(9) 0.0168(4) Uani 1 1 d . . .
C9 C 0.27270(12) 0.2011(3) 0.09675(10) 0.0162(4) Uani 1 1 d . . .
N10 N 0.32261(10) 0.2095(2) 0.04994(9) 0.0159(4) Uani 1 1 d . . .
C11 C 0.36385(13) 0.3349(3) 0.04729(11) 0.0207(5) Uani 1 1 d . . .
H11A H 0.3987 0.3409 0.0141 0.025 Uiso 1 1 calc R . .
C12 C 0.35719(14) 0.4550(3) 0.09121(13) 0.0255(5) Uani 1 1 d . . .
H12A H 0.3867 0.5426 0.0881 0.031 Uiso 1 1 calc R . .
C13 C 0.30649(14) 0.4455(3) 0.14011(12) 0.0245(5) Uani 1 1 d . . .
H13A H 0.3011 0.5264 0.1712 0.029 Uiso 1 1 calc R . .
C14 C 0.26417(13) 0.3173(3) 0.14292(11) 0.0212(5) Uani 1 1 d . . .
H14A H 0.2295 0.3087 0.1762 0.025 Uiso 1 1 calc R . .
C15 C 0.05030(13) -0.2134(3) -0.02876(12) 0.0221(5) Uani 1 1 d . . .
O15 O 0.00382(9) -0.3032(2) -0.05560(9) 0.0288(4) Uani 1 1 d . . .
N16 N 0.07409(10) -0.0838(2) -0.05546(9) 0.0204(4) Uani 1 1 d . . .
C17 C 0.04345(13) -0.0335(3) -0.12174(12) 0.0215(5) Uani 1 1 d . . .
N18 N 0.08852(13) 0.0542(3) -0.15372(11) 0.0313(5) Uani 1 1 d . . .
C19 C 0.06349(16) 0.1133(3) -0.21508(13) 0.0360(7) Uani 1 1 d . . .
H19A H 0.0955 0.1777 -0.2373 0.043 Uiso 1 1 calc R . .
C20 C -0.00659(15) 0.0857(3) -0.24808(13) 0.0332(6) Uani 1 1 d . . .
H20A H -0.0227 0.1298 -0.2917 0.040 Uiso 1 1 calc R . .
C21 C -0.05196(16) -0.0084(3) -0.21500(15) 0.0347(6) Uani 1 1 d . . .
H21A H -0.1001 -0.0319 -0.2363 0.042 Uiso 1 1 calc R . .
C22 C -0.02785(14) -0.0686(3) -0.15115(14) 0.0303(6) Uani 1 1 d . . .
H22A H -0.0591 -0.1325 -0.1277 0.036 Uiso 1 1 calc R . .

loop_
_atom_site_aniso_label
_atom_site_aniso_U_11
_atom_site_aniso_U_22
_atom_site_aniso_U_33
_atom_site_aniso_U_23
_atom_site_aniso_U_13
_atom_site_aniso_U_12
Pd 0.01602(11) 0.01619(11) 0.01436(10) -0.00077(6) 0.00095(6) -0.00196(6)
N1 0.0185(9) 0.0158(10) 0.0217(9) 0.0012(8) 0.0044(7) -0.0004(8)
C2 0.0203(11) 0.0213(13) 0.0228(11) 0.0018(9) 0.0037(9) 0.0010(9)
C3 0.0259(13) 0.0262(14) 0.0293(13) 0.0087(10) 0.0031(10) 0.0012(10)
C4 0.0322(14) 0.0228(14) 0.0425(15) 0.0125(11) 0.0092(12) -0.0003(11)
C5 0.0269(13) 0.0193(13) 0.0403(14) 0.0009(11) 0.0067(11) -0.0046(10)
C6 0.0189(11) 0.0190(12) 0.0285(12) -0.0019(9) 0.0050(9) -0.0006(9)
C7 0.0192(11) 0.0252(13) 0.0175(11) 0.0038(9) 0.0023(9) 0.0013(9)
O7 0.0286(10) 0.0342(11) 0.0172(8) 0.0060(7) -0.0013(7) -0.0064(7)
N8 0.0181(9) 0.0195(10) 0.0127(8) -0.0001(7) 0.0006(7) -0.0028(8)
C9 0.0164(10) 0.0187(12) 0.0127(10) 0.0014(8) -0.0019(8) -0.0006(9)
N10 0.0152(9) 0.0174(10) 0.0146(8) 0.0003(7) -0.0015(7) 0.0003(7)
C11 0.0197(11) 0.0225(13) 0.0198(11) 0.0024(9) 0.0011(9) -0.0034(9)
C12 0.0279(13) 0.0215(13) 0.0261(12) -0.0001(10) -0.0017(10) -0.0070(10)
C13 0.0304(13) 0.0215(13) 0.0201(11) -0.0060(9) -0.0040(10) 0.0013(10)
C14 0.0223(12) 0.0240(13) 0.0171(10) -0.0008(9) 0.0012(9) 0.0025(10)
C15 0.0192(11) 0.0193(12) 0.0280(12) -0.0068(10) 0.0029(9) -0.0007(9)
O15 0.0256(9) 0.0238(10) 0.0360(10) -0.0062(8) -0.0007(7) -0.0070(7)
N16 0.0199(10) 0.0208(10) 0.0201(9) -0.0042(8) 0.0008(7) -0.0032(8)
C17 0.0215(12) 0.0234(13) 0.0195(11) -0.0072(9) 0.0017(9) 0.0018(9)
N18 0.0308(12) 0.0409(14) 0.0214(10) -0.0030(9) -0.0011(9) -0.0074(10)
C19 0.0393(16) 0.0456(18) 0.0226(13) -0.0014(12) 0.0006(11) -0.0078(13)
C20 0.0331(14) 0.0435(17) 0.0219(12) -0.0037(11) -0.0030(10) 0.0027(13)
C21 0.0255(14) 0.0439(18) 0.0330(15) -0.0078(12) -0.0054(11) 0.0029(12)
C22 0.0221(12) 0.0357(15) 0.0329(13) -0.0046(12) 0.0021(10) -0.0001(11)

loop_
_atom_type_symbol
_atom_type_description
_atom_type_scat_dispersion_real
_atom_type_scat_dispersion_imag
_atom_type_scat_source
C C 0.0033 0.0016 'International Tables Vol C Tables 4.2.6.8 and 6.1.1.4'
H H 0.0000 0.0000 'International Tables Vol C Tables 4.2.6.8 and 6.1.1.4'
N N 0.0061 0.0033 'International Tables Vol C Tables 4.2.6.8 and 6.1.1.4'
O O 0.0106 0.0060 'International Tables Vol C Tables 4.2.6.8 and 6.1.1.4'
Pd Pd -0.9988 1.0072 'International Tables Vol C Tables 4.2.6.8 and 6.1.1.4'

loop_
_geom_angle_atom_site_label_1
_geom_angle_atom_site_label_2
_geom_angle_atom_site_label_3
_geom_angle
_geom_angle_site_symmetry_1
_geom_angle_site_symmetry_3
_geom_angle_publ_flag
N1 Pd N8 80.01(8) . . ?
N1 Pd N10 176.91(7) . 2 ?
N8 Pd N10 97.50(7) . 2 ?
N1 Pd N16 80.26(8) . . ?
N8 Pd N16 160.17(8) . . ?
N10 Pd N16 102.17(7) 2 . ?
C6 N1 C2 123.2(2) . . ?
C6 N1 Pd 118.48(16) . . ?
C2 N1 Pd 118.31(16) . . ?
N1 C2 C3 119.3(2) . . ?
N1 C2 C7 114.2(2) . . ?
C3 C2 C7 126.5(2) . . ?
C2 C3 C4 118.6(2) . . ?
C5 C4 C3 120.8(2) . . ?
C4 C5 C6 118.3(2) . . ?
N1 C6 C5 119.7(2) . . ?
N1 C6 C15 114.3(2) . . ?
C5 C6 C15 126.0(2) . . ?
O7 C7 N8 128.2(2) . . ?
O7 C7 C2 120.9(2) . . ?
N8 C7 C2 110.9(2) . . ?
C7 N8 C9 120.84(18) . . ?
C7 N8 Pd 115.83(15) . . ?
C9 N8 Pd 122.76(14) . . ?
N10 C9 C14 121.4(2) . . ?
N10 C9 N8 114.77(19) . . ?
C14 C9 N8 123.73(19) . . ?
C11 N10 C9 119.11(19) . . ?
C11 N10 Pd 120.92(15) . 2 ?
C9 N10 Pd 119.57(15) . 2 ?
N10 C11 C12 122.1(2) . . ?
C11 C12 C13 118.8(2) . . ?
C14 C13 C12 119.2(2) . . ?
C13 C14 C9 119.3(2) . . ?
O15 C15 N16 128.3(2) . . ?
O15 C15 C6 118.8(2) . . ?
N16 C15 C6 112.9(2) . . ?
C15 N16 C17 120.3(2) . . ?
C15 N16 Pd 113.95(15) . . ?
C17 N16 Pd 125.75(16) . . ?
N18 C17 C22 122.0(2) . . ?
N18 C17 N16 113.9(2) . . ?
C22 C17 N16 124.1(2) . . ?
C17 N18 C19 118.5(2) . . ?
N18 C19 C20 123.6(3) . . ?
C21 C20 C19 117.2(3) . . ?
C20 C21 C22 120.3(3) . . ?
C21 C22 C17 118.4(3) . . ?

loop_
_geom_bond_atom_site_label_1
_geom_bond_atom_site_label_2
_geom_bond_distance
_geom_bond_site_symmetry_2
_geom_bond_publ_flag
Pd N1 1.9294(18) . ?
Pd N8 2.0303(18) . ?
Pd N10 2.0521(18) 2 ?
Pd N16 2.0662(19) . ?
N1 C6 1.334(3) . ?
N1 C2 1.340(3) . ?
C2 C3 1.381(3) . ?
C2 C7 1.506(3) . ?
C3 C4 1.386(4) . ?
C4 C5 1.380(4) . ?
C5 C6 1.383(3) . ?
C6 C15 1.501(3) . ?
C7 O7 1.224(3) . ?
C7 N8 1.357(3) . ?
N8 C9 1.400(3) . ?
C9 N10 1.349(3) . ?
C9 C14 1.386(3) . ?
N10 C11 1.346(3) . ?
N10 Pd 2.0521(18) 2 ?
C11 C12 1.378(3) . ?
C12 C13 1.390(4) . ?
C13 C14 1.377(3) . ?
C15 O15 1.236(3) . ?
C15 N16 1.352(3) . ?
N16 C17 1.419(3) . ?
C17 N18 1.328(3) . ?
C17 C22 1.394(3) . ?
N18 C19 1.336(3) . ?
C19 C20 1.385(4) . ?
C20 C21 1.377(4) . ?
C21 C22 1.378(4) . ?
